data_4514792
loop_
_publ_author_name
'Isbill, Sara B.'
'Chandrachud, Preeti P.'
'Kern, Jesse L.'
'Jenkins, David M.'
'Roy, Sharani'

_publ_section_title
;
 Elucidation of the Reaction Mechanism of C<sub>2</sub> + N<sub>1</sub>
 Aziridination from Tetracarbene Iron Catalysts.
;
_journal_issue 7
_journal_name_full 'ACS catalysis'
_journal_page_first 6223
_journal_page_last 6233
_journal_paper_doi 10.1021/acscatal.9b01306
_journal_volume 9
_journal_year 2019
_chemical_formula_sum 'C40 H48 B2 Fe N12'
_chemical_formula_weight 774.37
_space_group_IT_number 15
_space_group_name_Hall '-C 2yc'
_space_group_name_H-M_alt 'C 1 2/c 1'
_symmetry_cell_setting monoclinic
_symmetry_space_group_name_Hall '-C 2yc'
_symmetry_space_group_name_H-M 'C 1 2/c 1'
_atom_sites_solution_hydrogens geom
_atom_sites_solution_primary direct
_atom_sites_solution_secondary difmap
_audit_creation_method SHELXL-97
_cell_angle_alpha 90.00
_cell_angle_beta 108.0240(10)
_cell_angle_gamma 90.00
_cell_formula_units_Z 8
_cell_length_a 20.1074(19)
_cell_length_b 16.9145(16)
_cell_length_c 25.426(2)
_cell_measurement_reflns_used 8966
_cell_measurement_temperature 100(2)
_cell_measurement_theta_max 24.61
_cell_measurement_theta_min 2.41
_cell_volume 8223.2(13)
_computing_structure_refinement 'SHELXL-97 (Sheldrick, 2008)'
_computing_structure_solution 'SHELXS-97 (Sheldrick, 2008)'
_diffrn_ambient_temperature 100(2)
_diffrn_measured_fraction_theta_full 0.997
_diffrn_measured_fraction_theta_max 0.997
_diffrn_measurement_device_type 'Bruker APEX II Smart CCD'
_diffrn_measurement_method '\w scan'
_diffrn_radiation_monochromator graphite
_diffrn_radiation_source 'fine-focus sealed tube'
_diffrn_radiation_type MoK\a
_diffrn_radiation_wavelength 0.71073
_diffrn_reflns_av_R_equivalents 0.0430
_diffrn_reflns_av_sigmaI/netI 0.0365
_diffrn_reflns_limit_h_max 23
_diffrn_reflns_limit_h_min -23
_diffrn_reflns_limit_k_max 19
_diffrn_reflns_limit_k_min -19
_diffrn_reflns_limit_l_max 29
_diffrn_reflns_limit_l_min -29
_diffrn_reflns_number 34256
_diffrn_reflns_theta_full 24.72
_diffrn_reflns_theta_max 24.72
_diffrn_reflns_theta_min 1.61
_exptl_absorpt_coefficient_mu 0.411
_exptl_absorpt_correction_T_max 0.994
_exptl_absorpt_correction_T_min 0.978
_exptl_absorpt_correction_type multi-scan
_exptl_absorpt_process_details SADABS
_exptl_crystal_colour orange
_exptl_crystal_density_diffrn 1.251
_exptl_crystal_density_method 'not measured'
_exptl_crystal_description plate
_exptl_crystal_F_000 3264
_exptl_crystal_size_max 0.105
_exptl_crystal_size_mid 0.045
_exptl_crystal_size_min 0.014
_platon_squeeze_details
;
;
_refine_diff_density_max 0.607
_refine_diff_density_min -0.773
_refine_diff_density_rms 0.077
_refine_ls_extinction_method none
_refine_ls_goodness_of_fit_ref 1.539
_refine_ls_hydrogen_treatment mixed
_refine_ls_matrix_type full
_refine_ls_number_parameters 502
_refine_ls_number_reflns 6990
_refine_ls_number_restraints 0
_refine_ls_restrained_S_all 1.539
_refine_ls_R_factor_all 0.0699
_refine_ls_R_factor_gt 0.0577
_refine_ls_shift/su_max 0.001
_refine_ls_shift/su_mean 0.000
_refine_ls_structure_factor_coef Fsqd
_refine_ls_weighting_details 'calc w=1/[\s^2^(Fo^2^)+(0.1000P)^2^+0.8900P] where P=(Fo^2^+2Fc^2^)/3'
_refine_ls_weighting_scheme calc
_refine_ls_wR_factor_gt 0.2005
_refine_ls_wR_factor_ref 0.2069
_reflns_number_gt 5720
_reflns_number_total 6990
_reflns_threshold_expression >2sigma(I)
_cod_data_source_file cs9b01306_si_002.cif
_cod_data_source_block try1-sr
_cod_depositor_comments
;
The following automatic conversions were performed:

'_symmetry_cell_setting' value 'Monoclinic' changed to 'monoclinic'
according to
/home/data/users/saulius/crontab/automatic-downloads/current/ACS/lib/dictionaries/cif_core.dic
dictionary named 'cif_core.dic' version 2.4.2 from 2011-04-26.

Automatic conversion script
Id: cif_fix_values 4973 2017-02-22 13:04:09Z antanas 
;
_cod_original_cell_volume 8223.1(13)
_cod_original_sg_symbol_H-M 'C 2/c'
_cod_database_code 4514792

loop_
_symmetry_equiv_pos_as_xyz
'x, y, z'
'-x, y, -z+1/2'
'x+1/2, y+1/2, z'
'-x+1/2, y+1/2, -z+1/2'
'-x, -y, -z'
'x, -y, z-1/2'
'-x+1/2, -y+1/2, -z'
'x+1/2, -y+1/2, z-1/2'

loop_
_atom_site_label
_atom_site_type_symbol
_atom_site_fract_x
_atom_site_fract_y
_atom_site_fract_z
_atom_site_U_iso_or_equiv
_atom_site_adp_type
_atom_site_occupancy
_atom_site_symmetry_multiplicity
_atom_site_calc_flag
_atom_site_refinement_flags
Fe1 Fe 0.88908(3) 0.14999(3) 0.86867(2) 0.0144(2) Uani 1 1 d .
C6 C 0.9283(2) 0.3565(2) 0.87078(18) 0.0249(9) Uani 1 1 d .
H6 H 0.8840 0.3418 0.8484 0.030 Uiso 1 1 calc R
N4 N 0.75947(15) 0.04570(18) 0.83930(13) 0.0178(7) Uani 1 1 d .
C16 C 0.81234(19) 0.0808(2) 0.82560(15) 0.0184(8) Uani 1 1 d .
C15 C 0.83063(19) 0.2163(2) 0.80786(16) 0.0190(8) Uani 1 1 d .
N10 N 0.89149(16) 0.23879(18) 0.97095(13) 0.0180(7) Uani 1 1 d .
C42 C 0.2047(2) 0.1491(3) 0.92161(18) 0.0322(11) Uani 1 1 d .
H42 H 0.1576 0.1451 0.9188 0.039 Uiso 1 1 calc R
N3 N 0.95628(15) 0.07816(18) 0.85659(12) 0.0172(7) Uani 1 1 d .
N1 N 0.96695(15) 0.21762(18) 0.87587(13) 0.0173(7) Uani 1 1 d .
C13 C 0.9111(2) -0.0569(2) 0.86017(16) 0.0213(9) Uani 1 1 d .
H13 H 0.8768 -0.0364 0.8739 0.026 Uiso 1 1 calc R
C8 C 0.95827(19) -0.0062(2) 0.84743(15) 0.0195(8) Uani 1 1 d .
C12 C 0.9146(2) -0.1379(2) 0.85266(16) 0.0212(9) Uani 1 1 d .
H12 H 0.8821 -0.1705 0.8611 0.025 Uiso 1 1 calc R
C9 C 1.0087(2) -0.0395(2) 0.82696(16) 0.0236(9) Uani 1 1 d .
H9 H 1.0410 -0.0071 0.8181 0.028 Uiso 1 1 calc R
C1 C 0.9799(2) 0.3002(2) 0.88896(17) 0.0225(9) Uani 1 1 d .
C10 C 1.0113(2) -0.1211(3) 0.81965(17) 0.0291(10) Uani 1 1 d .
H10 H 1.0450 -0.1419 0.8054 0.035 Uiso 1 1 calc R
C2 C 1.0464(2) 0.3237(3) 0.92246(18) 0.0280(10) Uani 1 1 d .
H2 H 1.0818 0.2864 0.9349 0.034 Uiso 1 1 calc R
C4 C 1.0068(2) 0.4604(3) 0.9193(2) 0.0328(11) Uani 1 1 d .
C11 C 0.9650(2) -0.1719(2) 0.83299(16) 0.0242(9) Uani 1 1 d .
C14 C 0.9677(2) -0.2602(2) 0.82522(19) 0.0309(10) Uani 1 1 d .
H14A H 0.9780 -0.2711 0.7915 0.046 Uiso 1 1 calc R
H14B H 0.9234 -0.2830 0.8235 0.046 Uiso 1 1 calc R
H14C H 1.0036 -0.2826 0.8558 0.046 Uiso 1 1 calc R
C7 C 1.0209(3) 0.5451(3) 0.9368(2) 0.0410(12) Uani 1 1 d .
H7A H 1.0055 0.5788 0.9050 0.062 Uiso 1 1 calc R
H7B H 1.0702 0.5524 0.9544 0.062 Uiso 1 1 calc R
H7C H 0.9961 0.5583 0.9624 0.062 Uiso 1 1 calc R
C3 C 1.0593(2) 0.4032(3) 0.9371(2) 0.0322(10) Uani 1 1 d .
H3 H 1.1037 0.4183 0.9592 0.039 Uiso 1 1 calc R
C5 C 0.9423(2) 0.4348(2) 0.88582(19) 0.0291(10) Uani 1 1 d .
H5 H 0.9068 0.4719 0.8728 0.035 Uiso 1 1 calc R
C17 C 0.88295(19) 0.0842(2) 0.93115(15) 0.0160(8) Uani 1 1 d .
C18 C 0.85589(18) 0.2237(2) 0.91646(15) 0.0157(8) Uani 1 1 d .
N14 N 0.84103(16) 0.2162(2) 0.75741(13) 0.0212(7) Uani 1 1 d .
C26 C 0.8514(2) 0.2857(2) 0.99349(17) 0.0227(9) Uani 1 1 d .
H26 H 0.8635 0.3034 1.0299 0.027 Uiso 1 1 calc R
C19 C 0.7524(2) 0.2947(3) 0.74966(17) 0.0284(10) Uani 1 1 d .
H19 H 0.7152 0.3295 0.7361 0.034 Uiso 1 1 calc R
C23 C 0.7921(2) 0.3010(2) 0.95358(16) 0.0222(9) Uani 1 1 d .
H23 H 0.7551 0.3313 0.9571 0.027 Uiso 1 1 calc R
C21 C 0.7381(2) 0.0219(3) 0.75017(18) 0.0278(10) Uani 1 1 d .
H21 H 0.7177 0.0045 0.7140 0.033 Uiso 1 1 calc R
C22 C 0.7137(2) 0.0105(2) 0.79312(17) 0.0259(9) Uani 1 1 d .
H22 H 0.6729 -0.0163 0.7920 0.031 Uiso 1 1 calc R
C20 C 0.7914(2) 0.2638(3) 0.72070(17) 0.0308(10) Uani 1 1 d .
H20 H 0.7864 0.2723 0.6835 0.037 Uiso 1 1 calc R
C24 C 0.8533(2) 0.0113(2) 0.99285(17) 0.0253(9) Uani 1 1 d .
H24 H 0.8271 -0.0209 1.0086 0.030 Uiso 1 1 calc R
C25 C 0.9178(2) 0.0379(3) 1.01848(17) 0.0269(10) Uani 1 1 d .
H25 H 0.9445 0.0286 1.0550 0.032 Uiso 1 1 calc R
C27 C 0.9921(2) 0.1406(2) 0.99251(17) 0.0233(9) Uani 1 1 d .
H27A H 1.0104 0.1457 0.9616 0.028 Uiso 1 1 calc R
H27B H 1.0299 0.1238 1.0246 0.028 Uiso 1 1 calc R
C28 C 0.96389(19) 0.2199(2) 1.00410(16) 0.0233(9) Uani 1 1 d .
H28A H 0.9667 0.2214 1.0429 0.028 Uiso 1 1 calc R
H28B H 0.9943 0.2611 0.9981 0.028 Uiso 1 1 calc R
C29 C 0.8826(2) 0.1563(2) 0.74160(17) 0.0260(9) Uani 1 1 d .
H29A H 0.9280 0.1523 0.7695 0.031 Uiso 1 1 calc R
H29B H 0.8898 0.1707 0.7068 0.031 Uiso 1 1 calc R
C32 C 0.8447(2) 0.0763(3) 0.73548(16) 0.0258(9) Uani 1 1 d .
H32A H 0.8165 0.0702 0.6971 0.031 Uiso 1 1 calc R
H32B H 0.8797 0.0348 0.7437 0.031 Uiso 1 1 calc R
B1 B 0.7556(2) 0.0243(3) 0.89954(18) 0.0196(10) Uani 1 1 d .
B2 B 0.7393(2) 0.2853(3) 0.84797(19) 0.0209(10) Uani 1 1 d .
C46 C 0.7231(2) 0.3781(2) 0.84779(18) 0.0274(9) Uani 1 1 d .
H46A H 0.7661 0.4072 0.8567 0.041 Uiso 1 1 calc R
H46B H 0.6999 0.3892 0.8748 0.041 Uiso 1 1 calc R
H46C H 0.6935 0.3935 0.8118 0.041 Uiso 1 1 calc R
C45 C 0.7019(2) 0.0775(2) 0.92000(17) 0.0252(9) Uani 1 1 d .
H45A H 0.7003 0.0585 0.9552 0.038 Uiso 1 1 calc R
H45B H 0.6561 0.0743 0.8935 0.038 Uiso 1 1 calc R
H45C H 0.7174 0.1315 0.9236 0.038 Uiso 1 1 calc R
C44 C 0.6681(2) 0.2336(2) 0.83311(18) 0.0261(9) Uani 1 1 d .
H44A H 0.6368 0.2507 0.7982 0.039 Uiso 1 1 calc R
H44B H 0.6463 0.2407 0.8615 0.039 Uiso 1 1 calc R
H44C H 0.6791 0.1787 0.8308 0.039 Uiso 1 1 calc R
C36 C 0.7385(2) -0.0692(2) 0.89964(19) 0.0284(10) Uani 1 1 d .
H36A H 0.7716 -0.0984 0.8870 0.043 Uiso 1 1 calc R
H36B H 0.6921 -0.0790 0.8754 0.043 Uiso 1 1 calc R
H36C H 0.7417 -0.0855 0.9365 0.043 Uiso 1 1 calc R
N16 N 1.02468(16) 0.1845(2) 0.86883(14) 0.0228(7) Uani 1 1 d .
N15 N 1.01960(15) 0.1091(2) 0.85996(13) 0.0218(7) Uani 1 1 d .
N21 N 0.83179(16) 0.03942(18) 0.93901(13) 0.0177(7) Uani 1 1 d .
N18 N 0.79521(15) 0.26353(18) 0.90562(13) 0.0158(7) Uani 1 1 d .
N19 N 0.77685(16) 0.26586(19) 0.80358(13) 0.0192(7) Uani 1 1 d .
N20 N 0.79966(17) 0.0645(2) 0.77016(13) 0.0232(8) Uani 1 1 d .
N17 N 0.93656(16) 0.08211(19) 0.97971(13) 0.0193(7) Uani 1 1 d .
C40 C 0.2411(2) 0.0829(3) 0.91618(17) 0.0318(10) Uani 1 1 d .
H40 H 0.2186 0.0342 0.9096 0.038 Uiso 1 1 calc R
C39 C 0.2372(2) 0.2215(3) 0.9311(2) 0.0350(11) Uani 1 1 d .
H39 H 0.2121 0.2664 0.9344 0.042 Uiso 1 1 calc R
C38 C 0.3067(2) 0.2270(3) 0.93575(19) 0.0340(11) Uani 1 1 d .
H38 H 0.3291 0.2757 0.9428 0.041 Uiso 1 1 calc R
C37 C 0.3438(2) 0.1606(3) 0.9300(2) 0.0434(13) Uani 1 1 d .
H37 H 0.3908 0.1648 0.9325 0.052 Uiso 1 1 calc R
C41 C 0.3109(3) 0.0883(3) 0.9205(2) 0.0455(13) Uani 1 1 d .
H41 H 0.3357 0.0433 0.9170 0.055 Uiso 1 1 calc R

loop_
_atom_site_aniso_label
_atom_site_aniso_U_11
_atom_site_aniso_U_22
_atom_site_aniso_U_33
_atom_site_aniso_U_23
_atom_site_aniso_U_13
_atom_site_aniso_U_12
Fe1 0.0133(3) 0.0175(3) 0.0122(3) 0.0005(2) 0.0039(2) 0.0026(2)
C6 0.019(2) 0.026(2) 0.034(2) 0.0060(18) 0.0144(18) 0.0015(17)
N4 0.0146(15) 0.0174(17) 0.0217(17) -0.0034(13) 0.0062(13) 0.0021(13)
C16 0.0174(19) 0.017(2) 0.019(2) -0.0019(16) 0.0033(16) 0.0072(15)
C15 0.0179(19) 0.020(2) 0.020(2) 0.0004(16) 0.0072(16) 0.0003(16)
N10 0.0191(16) 0.0204(17) 0.0165(17) -0.0004(13) 0.0082(14) 0.0007(13)
C42 0.028(2) 0.041(3) 0.026(2) 0.007(2) 0.0062(19) -0.001(2)
N3 0.0140(15) 0.0215(17) 0.0150(16) 0.0007(13) 0.0030(13) 0.0016(13)
N1 0.0139(15) 0.0195(17) 0.0169(16) 0.0030(13) 0.0025(13) 0.0013(13)
C13 0.0194(19) 0.026(2) 0.019(2) -0.0017(17) 0.0054(16) 0.0065(17)
C8 0.0176(19) 0.024(2) 0.0142(19) -0.0029(16) 0.0012(16) 0.0074(16)
C12 0.0186(19) 0.023(2) 0.020(2) -0.0041(16) 0.0023(16) 0.0029(16)
C9 0.023(2) 0.027(2) 0.022(2) 0.0019(17) 0.0094(17) 0.0034(17)
C1 0.022(2) 0.023(2) 0.025(2) 0.0016(17) 0.0115(17) -0.0025(17)
C10 0.029(2) 0.033(2) 0.027(2) 0.0002(19) 0.0098(19) 0.0146(19)
C2 0.024(2) 0.029(2) 0.031(2) 0.0021(19) 0.0081(19) -0.0030(18)
C4 0.033(2) 0.025(2) 0.047(3) -0.005(2) 0.023(2) -0.0063(19)
C11 0.026(2) 0.026(2) 0.016(2) -0.0026(17) 0.0011(17) 0.0092(17)
C14 0.030(2) 0.028(2) 0.034(3) -0.0054(19) 0.008(2) 0.0094(19)
C7 0.038(3) 0.029(3) 0.064(3) -0.004(2) 0.027(3) -0.006(2)
C3 0.023(2) 0.031(2) 0.044(3) -0.006(2) 0.012(2) -0.0097(19)
C5 0.023(2) 0.023(2) 0.048(3) -0.001(2) 0.020(2) 0.0030(17)
C17 0.0177(19) 0.0156(19) 0.0155(19) -0.0011(15) 0.0064(16) 0.0042(15)
C18 0.0140(18) 0.0177(19) 0.0138(19) 0.0017(15) 0.0021(15) -0.0048(15)
N14 0.0202(17) 0.0293(19) 0.0122(16) 0.0057(14) 0.0023(13) 0.0043(14)
C26 0.026(2) 0.022(2) 0.022(2) -0.0080(17) 0.0104(18) -0.0028(17)
C19 0.030(2) 0.033(2) 0.021(2) 0.0110(18) 0.0047(18) 0.0109(19)
C23 0.022(2) 0.020(2) 0.028(2) -0.0065(17) 0.0125(18) 0.0002(16)
C21 0.021(2) 0.036(3) 0.022(2) -0.0119(18) 0.0004(18) -0.0004(18)
C22 0.018(2) 0.029(2) 0.027(2) -0.0120(18) 0.0017(18) -0.0039(17)
C20 0.033(2) 0.040(3) 0.016(2) 0.0118(19) 0.0023(18) 0.011(2)
C24 0.031(2) 0.024(2) 0.022(2) 0.0061(17) 0.0101(18) 0.0026(18)
C25 0.028(2) 0.033(2) 0.017(2) 0.0064(18) 0.0037(18) 0.0062(19)
C27 0.021(2) 0.029(2) 0.017(2) 0.0014(17) 0.0008(16) 0.0002(17)
C28 0.018(2) 0.031(2) 0.016(2) -0.0030(17) -0.0015(16) -0.0025(17)
C29 0.028(2) 0.037(3) 0.015(2) 0.0049(17) 0.0090(17) 0.0067(18)
C32 0.027(2) 0.036(2) 0.014(2) -0.0035(17) 0.0061(17) 0.0101(18)
B1 0.022(2) 0.018(2) 0.021(2) -0.0018(18) 0.0114(19) -0.0011(18)
B2 0.018(2) 0.020(2) 0.023(2) -0.0003(19) 0.0038(19) 0.0011(18)
C46 0.029(2) 0.023(2) 0.031(2) 0.0030(18) 0.0100(19) 0.0044(18)
C45 0.023(2) 0.027(2) 0.029(2) 0.0018(18) 0.0127(18) 0.0009(17)
C44 0.022(2) 0.021(2) 0.031(2) 0.0032(18) 0.0034(18) 0.0057(17)
C36 0.026(2) 0.022(2) 0.034(2) -0.0026(19) 0.0062(19) -0.0028(18)
N16 0.0230(18) 0.0235(19) 0.0252(18) 0.0015(15) 0.0123(15) 0.0035(14)
N15 0.0137(16) 0.029(2) 0.0243(18) 0.0014(15) 0.0079(14) 0.0027(14)
N21 0.0217(17) 0.0150(16) 0.0175(17) 0.0002(13) 0.0079(14) 0.0027(13)
N18 0.0153(16) 0.0161(16) 0.0175(17) 0.0012(13) 0.0074(13) 0.0015(12)
N19 0.0186(16) 0.0202(17) 0.0170(17) 0.0024(13) 0.0028(14) 0.0035(13)
N20 0.0235(17) 0.0287(19) 0.0146(17) -0.0039(14) 0.0017(14) 0.0037(15)
N17 0.0198(17) 0.0238(18) 0.0123(16) 0.0048(13) 0.0021(13) 0.0048(13)
C40 0.039(3) 0.035(3) 0.018(2) -0.0051(18) 0.0055(19) -0.008(2)
C39 0.034(3) 0.034(3) 0.039(3) 0.012(2) 0.014(2) 0.007(2)
C38 0.032(2) 0.039(3) 0.031(2) 0.003(2) 0.011(2) -0.004(2)
C37 0.024(2) 0.050(3) 0.059(3) -0.003(3) 0.017(2) -0.001(2)
C41 0.045(3) 0.045(3) 0.053(3) -0.009(3) 0.025(3) 0.007(2)

loop_
_atom_type_symbol
_atom_type_description
_atom_type_scat_dispersion_real
_atom_type_scat_dispersion_imag
_atom_type_scat_source
C C 0.0033 0.0016 'International Tables Vol C Tables 4.2.6.8 and 6.1.1.4'
H H 0.0000 0.0000 'International Tables Vol C Tables 4.2.6.8 and 6.1.1.4'
B B 0.0013 0.0007 'International Tables Vol C Tables 4.2.6.8 and 6.1.1.4'
N N 0.0061 0.0033 'International Tables Vol C Tables 4.2.6.8 and 6.1.1.4'
Fe Fe 0.3463 0.8444 'International Tables Vol C Tables 4.2.6.8 and 6.1.1.4'

loop_
_geom_angle_atom_site_label_1
_geom_angle_atom_site_label_2
_geom_angle_atom_site_label_3
_geom_angle
N1 Fe1 N3 78.22(13)
N1 Fe1 C17 121.07(14)
N3 Fe1 C17 89.67(14)
N1 Fe1 C15 90.37(14)
N3 Fe1 C15 120.93(14)
C17 Fe1 C15 141.19(15)
N1 Fe1 C16 152.64(15)
N3 Fe1 C16 90.22(14)
C17 Fe1 C16 83.08(16)
C15 Fe1 C16 74.29(15)
N1 Fe1 C18 89.19(14)
N3 Fe1 C18 151.86(14)
C17 Fe1 C18 75.31(14)
C15 Fe1 C18 83.77(15)
C16 Fe1 C18 110.92(15)
C1 C6 C5 120.1(4)
C1 C6 H6 120.0
C5 C6 H6 120.0
C16 N4 C22 109.9(3)
C16 N4 B1 128.4(3)
C22 N4 B1 119.9(3)
N4 C16 N20 105.3(3)
N4 C16 Fe1 131.1(3)
N20 C16 Fe1 123.4(3)
N19 C15 N14 106.1(3)
N19 C15 Fe1 133.3(3)
N14 C15 Fe1 120.6(3)
C18 N10 C26 109.7(3)
C18 N10 C28 130.7(3)
C26 N10 C28 119.3(3)
C40 C42 C39 120.6(4)
C40 C42 H42 119.7
C39 C42 H42 119.7
N15 N3 C8 108.6(3)
N15 N3 Fe1 116.2(2)
C8 N3 Fe1 135.1(2)
N16 N1 C1 109.3(3)
N16 N1 Fe1 117.0(2)
C1 N1 Fe1 133.7(2)
C12 C13 C8 120.7(4)
C12 C13 H13 119.7
C8 C13 H13 119.7
C13 C8 C9 117.6(4)
C13 C8 N3 121.1(3)
C9 C8 N3 121.2(3)
C11 C12 C13 122.2(4)
C11 C12 H12 118.9
C13 C12 H12 118.9
C8 C9 C10 120.7(4)
C8 C9 H9 119.6
C10 C9 H9 119.6
C6 C1 C2 119.0(4)
C6 C1 N1 121.9(4)
C2 C1 N1 119.1(4)
C11 C10 C9 121.8(4)
C11 C10 H10 119.1
C9 C10 H10 119.1
C3 C2 C1 119.9(4)
C3 C2 H2 120.0
C1 C2 H2 120.0
C5 C4 C3 116.9(4)
C5 C4 C7 122.5(4)
C3 C4 C7 120.6(4)
C10 C11 C12 116.9(4)
C10 C11 C14 121.8(4)
C12 C11 C14 121.2(4)
C11 C14 H14A 109.5
C11 C14 H14B 109.5
H14A C14 H14B 109.5
C11 C14 H14C 109.5
H14A C14 H14C 109.5
H14B C14 H14C 109.5
C4 C7 H7A 109.5
C4 C7 H7B 109.5
H7A C7 H7B 109.5
C4 C7 H7C 109.5
H7A C7 H7C 109.5
H7B C7 H7C 109.5
C2 C3 C4 121.2(4)
C2 C3 H3 119.4
C4 C3 H3 119.4
C4 C5 C6 122.8(4)
C4 C5 H5 118.6
C6 C5 H5 118.6
N21 C17 N17 106.1(3)
N21 C17 Fe1 132.8(3)
N17 C17 Fe1 120.9(3)
N18 C18 N10 105.7(3)
N18 C18 Fe1 129.9(3)
N10 C18 Fe1 124.2(3)
C15 N14 C20 110.1(3)
C15 N14 C29 122.1(3)
C20 N14 C29 125.1(3)
C23 C26 N10 107.2(3)
C23 C26 H26 126.4
N10 C26 H26 126.4
C20 C19 N19 108.4(4)
C20 C19 H19 125.8
N19 C19 H19 125.8
C26 C23 N18 107.9(3)
C26 C23 H23 126.0
N18 C23 H23 126.0
C22 C21 N20 106.6(3)
C22 C21 H21 126.7
N20 C21 H21 126.7
C21 C22 N4 108.3(4)
C21 C22 H22 125.9
N4 C22 H22 125.9
C19 C20 N14 106.1(4)
C19 C20 H20 126.9
N14 C20 H20 126.9
C25 C24 N21 109.0(4)
C25 C24 H24 125.5
N21 C24 H24 125.5
C24 C25 N17 105.8(4)
C24 C25 H25 127.1
N17 C25 H25 127.1
N17 C27 C28 109.7(3)
N17 C27 H27A 109.7
C28 C27 H27A 109.7
N17 C27 H27B 109.7
C28 C27 H27B 109.7
H27A C27 H27B 108.2
N10 C28 C27 116.3(3)
N10 C28 H28A 108.2
C27 C28 H28A 108.2
N10 C28 H28B 108.2
C27 C28 H28B 108.2
H28A C28 H28B 107.4
N14 C29 C32 109.6(3)
N14 C29 H29A 109.8
C32 C29 H29A 109.8
N14 C29 H29B 109.8
C32 C29 H29B 109.8
H29A C29 H29B 108.2
N20 C32 C29 116.1(3)
N20 C32 H32A 108.3
C29 C32 H32A 108.3
N20 C32 H32B 108.3
C29 C32 H32B 108.3
H32A C32 H32B 107.4
N21 B1 N4 104.3(3)
N21 B1 C45 108.7(3)
N4 B1 C45 114.8(3)
N21 B1 C36 108.9(3)
N4 B1 C36 107.2(3)
C45 B1 C36 112.5(3)
N19 B2 N18 104.7(3)
N19 B2 C46 110.2(3)
N18 B2 C46 108.3(3)
N19 B2 C44 107.8(3)
N18 B2 C44 114.3(3)
C46 B2 C44 111.3(3)
B2 C46 H46A 109.5
B2 C46 H46B 109.5
H46A C46 H46B 109.5
B2 C46 H46C 109.5
H46A C46 H46C 109.5
H46B C46 H46C 109.5
B1 C45 H45A 109.5
B1 C45 H45B 109.5
H45A C45 H45B 109.5
B1 C45 H45C 109.5
H45A C45 H45C 109.5
H45B C45 H45C 109.5
B2 C44 H44A 109.5
B2 C44 H44B 109.5
H44A C44 H44B 109.5
B2 C44 H44C 109.5
H44A C44 H44C 109.5
H44B C44 H44C 109.5
B1 C36 H36A 109.5
B1 C36 H36B 109.5
H36A C36 H36B 109.5
B1 C36 H36C 109.5
H36A C36 H36C 109.5
H36B C36 H36C 109.5
N15 N16 N1 114.0(3)
N16 N15 N3 114.5(3)
C17 N21 C24 108.7(3)
C17 N21 B1 129.7(3)
C24 N21 B1 121.3(3)
C18 N18 C23 109.4(3)
C18 N18 B2 130.0(3)
C23 N18 B2 119.5(3)
C15 N19 C19 109.1(3)
C15 N19 B2 128.6(3)
C19 N19 B2 122.0(3)
C16 N20 C21 109.9(3)
C16 N20 C32 129.5(3)
C21 N20 C32 120.0(3)
C17 N17 C25 110.2(3)
C17 N17 C27 121.5(3)
C25 N17 C27 124.8(3)
C42 C40 C41 120.1(5)
C42 C40 H40 120.0
C41 C40 H40 120.0
C38 C39 C42 119.5(4)
C38 C39 H39 120.3
C42 C39 H39 120.3
C39 C38 C37 120.4(5)
C39 C38 H38 119.8
C37 C38 H38 119.8
C41 C37 C38 119.7(4)
C41 C37 H37 120.2
C38 C37 H37 120.2
C37 C41 C40 119.7(5)
C37 C41 H41 120.1
C40 C41 H41 120.1

loop_
_geom_bond_atom_site_label_1
_geom_bond_atom_site_label_2
_geom_bond_distance
Fe1 N1 1.902(3)
Fe1 N3 1.911(3)
Fe1 C17 1.974(4)
Fe1 C15 1.976(4)
Fe1 C16 1.976(4)
Fe1 C18 1.995(4)
C6 C1 1.380(5)
C6 C5 1.384(6)
C6 H6 0.9300
N4 C16 1.354(5)
N4 C22 1.382(5)
N4 B1 1.599(5)
C16 N20 1.380(5)
C15 N19 1.346(5)
C15 N14 1.362(5)
N10 C18 1.372(5)
N10 C26 1.376(5)
N10 C28 1.474(5)
C42 C40 1.367(6)
C42 C39 1.372(6)
C42 H42 0.9300
N3 N15 1.355(4)
N3 C8 1.448(5)
N1 N16 1.350(4)
N1 C1 1.440(5)
C13 C12 1.388(5)
C13 C8 1.390(6)
C13 H13 0.9300
C8 C9 1.395(5)
C12 C11 1.385(6)
C12 H12 0.9300
C9 C10 1.395(6)
C9 H9 0.9300
C1 C2 1.401(6)
C10 C11 1.384(6)
C10 H10 0.9300
C2 C3 1.398(6)
C2 H2 0.9300
C4 C5 1.382(6)
C4 C3 1.402(6)
C4 C7 1.501(6)
C11 C14 1.509(6)
C14 H14A 0.9600
C14 H14B 0.9600
C14 H14C 0.9600
C7 H7A 0.9600
C7 H7B 0.9600
C7 H7C 0.9600
C3 H3 0.9300
C5 H5 0.9300
C17 N21 1.341(5)
C17 N17 1.365(5)
C18 N18 1.345(5)
N14 C20 1.392(5)
N14 C29 1.447(5)
C26 C23 1.330(6)
C26 H26 0.9300
C19 C20 1.337(6)
C19 N19 1.393(5)
C19 H19 0.9300
C23 N18 1.392(5)
C23 H23 0.9300
C21 C22 1.343(6)
C21 N20 1.385(5)
C21 H21 0.9300
C22 H22 0.9300
C20 H20 0.9300
C24 C25 1.336(6)
C24 N21 1.386(5)
C24 H24 0.9300
C25 N17 1.380(5)
C25 H25 0.9300
C27 N17 1.452(5)
C27 C28 1.520(6)
C27 H27A 0.9700
C27 H27B 0.9700
C28 H28A 0.9700
C28 H28B 0.9700
C29 C32 1.535(6)
C29 H29A 0.9700
C29 H29B 0.9700
C32 N20 1.461(5)
C32 H32A 0.9700
C32 H32B 0.9700
B1 N21 1.572(5)
B1 C45 1.610(6)
B1 C36 1.617(6)
B2 N19 1.574(5)
B2 N18 1.590(5)
B2 C46 1.603(6)
B2 C44 1.619(6)
C46 H46A 0.9600
C46 H46B 0.9600
C46 H46C 0.9600
C45 H45A 0.9600
C45 H45B 0.9600
C45 H45C 0.9600
C44 H44A 0.9600
C44 H44B 0.9600
C44 H44C 0.9600
C36 H36A 0.9600
C36 H36B 0.9600
C36 H36C 0.9600
N16 N15 1.294(5)
C40 C41 1.377(7)
C40 H40 0.9300
C39 C38 1.369(6)
C39 H39 0.9300
C38 C37 1.379(7)
C38 H38 0.9300
C37 C41 1.376(7)
C37 H37 0.9300
C41 H41 0.9300

loop_
_platon_squeeze_void_nr
_platon_squeeze_void_average_x
_platon_squeeze_void_average_y
_platon_squeeze_void_average_z
_platon_squeeze_void_volume
_platon_squeeze_void_count_electrons
_platon_squeeze_void_content
1 0.500 0.029 0.250 203 42 ' '
2 0.500 -0.029 0.750 203 42 ' '
3 0.135 0.167 0.417 7 0 ' '
4 0.865 0.167 0.083 7 0 ' '
5 0.000 0.471 0.750 203 42 ' '
6 0.365 0.333 0.583 7 0 ' '
7 0.635 0.333 0.917 7 0 ' '
8 0.000 0.529 0.250 203 42 ' '
9 0.365 0.667 0.083 7 0 ' '
10 0.635 0.667 0.417 7 0 ' '
11 0.135 0.833 0.917 7 0 ' '
12 0.865 0.833 0.583 7 0 ' '
